data_7063452
loop_
_publ_author_name
'Belova, Svetlana A.'
'Dudkin, Semyon V.'
'Belov, Alexander S.'
'Danshina, Anastasia A.'
'Dorovatovskii, Pavel V.'
'Budnikova, Yulia H.'
'Khrizanforova, Vera V.'
'Bratskaya, Svetlana Yu.'
'Balatskiy, Denis V.'
'Voloshin, Yan Z.'

_publ_section_title
;
 Synthesis, structure and spectroelectrochemistry of hybrid
 metal(iv)phthalocyaninato-capped 3d-metal pyrazoloximates as prospective
 precursors of stimuli-induced (responsive) single-molecule magnets, logic
 gates and qubits
;
_journal_issue 41
_journal_name_full 'New Journal of Chemistry'
_journal_page_first 17831
_journal_page_last 17848
_journal_paper_doi 10.1039/D4NJ02908A
_journal_volume 48
_journal_year 2024
_chemical_formula_moiety 'C47 H34 Co N17 O3 Zr, 2(Cl), C6 H6, 1[H2O], 0.7[H2O], 0.5[H2O]'
_chemical_formula_sum 'C53 H44.4 Cl2 Co N17 O5.2 Zr'
_chemical_formula_weight 1223.70
_space_group_crystal_system triclinic
_space_group_IT_number 2
_space_group_name_Hall '-P 1'
_space_group_name_H-M_alt 'P -1'
_atom_sites_solution_hydrogens mixed
_audit_creation_date 2024-08-21
_audit_creation_method
;
Olex2 1.5
(compiled 2024.02.16 svn.r378c4104 for OlexSys, GUI svn.r6928)
;
_audit_update_record
;
2024-08-21 deposited with the CCDC.	2024-09-25 downloaded from the CCDC.
;
_cell_angle_alpha 81.418(9)
_cell_angle_beta 72.559(9)
_cell_angle_gamma 79.554(9)
_cell_formula_units_Z 2
_cell_length_a 11.2098(17)
_cell_length_b 15.554(2)
_cell_length_c 15.734(2)
_cell_measurement_reflns_used 9334
_cell_measurement_temperature 120
_cell_measurement_theta_max 30.73
_cell_measurement_theta_min 2.38
_cell_volume 2560.6(6)
_computing_cell_refinement 'SAINT v8.34A (Bruker, 2013)'
_computing_data_collection 'SC-XRD SUITE  (Bruker, 2019)'
_computing_data_reduction 'SAINT v8.34A (Bruker, 2013)'
_computing_molecular_graphics 'Olex2 1.5 (Dolomanov et al., 2009)'
_computing_publication_material 'Olex2 1.5 (Dolomanov et al., 2009)'
_computing_structure_refinement 'XL  (Sheldrick, 2008)'
_computing_structure_solution 'XT  (Sheldrick, 2015)'
_diffrn_ambient_temperature 120
_diffrn_measured_fraction_theta_full 0.972
_diffrn_measured_fraction_theta_max 0.972
_diffrn_measurement_device_type 'Bruker APEX-II CCD'
_diffrn_measurement_method '\f and \w scans'
_diffrn_radiation_type MoK\a
_diffrn_radiation_wavelength 0.71073
_diffrn_reflns_av_R_equivalents 0.0720
_diffrn_reflns_av_unetI/netI 0.1165
_diffrn_reflns_Laue_measured_fraction_full 0.972
_diffrn_reflns_Laue_measured_fraction_max 0.972
_diffrn_reflns_limit_h_max 8
_diffrn_reflns_limit_h_min -13
_diffrn_reflns_limit_k_max 18
_diffrn_reflns_limit_k_min -18
_diffrn_reflns_limit_l_max 18
_diffrn_reflns_limit_l_min -18
_diffrn_reflns_number 16785
_diffrn_reflns_point_group_measured_fraction_full 0.972
_diffrn_reflns_point_group_measured_fraction_max 0.972
_diffrn_reflns_theta_full 25.242
_diffrn_reflns_theta_max 25.250
_diffrn_reflns_theta_min 1.811
_exptl_absorpt_coefficient_mu 0.701
_exptl_absorpt_correction_T_max 0.7461
_exptl_absorpt_correction_T_min 0.5558
_exptl_absorpt_correction_type multi-scan
_exptl_absorpt_process_details
;
SADABS-2008/1 (Bruker,2008) was used for absorption correction.
wR2(int) was 0.1124 before and 0.0586 after correction.
The Ratio of minimum to maximum transmission is 0.7449.
The \l/2 correction factor is 0.0015.
;
_exptl_crystal_colour blue
_exptl_crystal_colour_primary blue
_exptl_crystal_density_diffrn 1.587
_exptl_crystal_description plate
_exptl_crystal_F_000 1248
_exptl_crystal_size_max 0.14
_exptl_crystal_size_mid 0.13
_exptl_crystal_size_min 0.01
_refine_diff_density_max 2.428
_refine_diff_density_min -2.156
_refine_diff_density_rms 0.174
_refine_ls_extinction_method none
_refine_ls_goodness_of_fit_ref 1.054
_refine_ls_hydrogen_treatment constr
_refine_ls_matrix_type full
_refine_ls_number_parameters 697
_refine_ls_number_reflns 9022
_refine_ls_number_restraints 0
_refine_ls_restrained_S_all 1.054
_refine_ls_R_factor_all 0.1482
_refine_ls_R_factor_gt 0.0991
_refine_ls_shift/su_max 0.000
_refine_ls_shift/su_mean 0.000
_refine_ls_structure_factor_coef Fsqd
_refine_ls_weighting_details 'w=1/[\s^2^(Fo^2^)+(0.1580P)^2^+11.6507P] where P=(Fo^2^+2Fc^2^)/3'
_refine_ls_weighting_scheme calc
_refine_ls_wR_factor_gt 0.2527
_refine_ls_wR_factor_ref 0.3002
_reflns_Friedel_coverage 0.000
_reflns_number_gt 5516
_reflns_number_total 9022
_reflns_threshold_expression 'I > 2\s(I)'
_cod_data_source_file d4nj02908a3.cif
_cod_data_source_block ss226_zr_co
_cod_depositor_comments 'Adding full bibliography for 7063450--7063453.cif.'
_cod_original_cell_volume 2560.6(7)
_cod_original_formula_sum 'C53 H44.40 Cl2 Co N17 O5.20 Zr'
_cod_database_code 7063452
_shelxl_version_number 2014/6
_shelx_space_group_comment
;
The symmetry employed for this shelxl refinement is uniquely defined
by the following loop, which should always be used as a source of
symmetry information in preference to the above space-group names.
They are only intended as comments.
;
_shelx_estimated_absorpt_t_max 0.993
_shelx_estimated_absorpt_t_min 0.908
_olex2_refinement_description
;
1. Fixed Uiso
 At 1.2 times of:
  All C(H) groups, All N(H) groups
 At 1.5 times of:
  All C(H,H,H) groups
2.a Riding coordinates:
 N7(H7), N8(H8), N9(H9)
2.b Aromatic/amide H refined with riding coordinates:
 C3(H3), C4(H4), C8(H8A), C9(H9A), C13(H13), C14(H14), C18(H18), C19(H19),
 C20(H20), C21(H21), C26(H26), C27(H27), C28(H28), C29(H29), C34(H34), C35(H35),
  C36(H36), C37(H37), C42(H42), C43(H43), C44(H44), C45(H45), C1S(H1S),
 C2S(H2S), C3S(H3S), C4S(H4S), C5S(H5S), C6S(H6S)
2.c Idealised Me refined as rotating group:
 C5(H5A,H5B,H5C), C10(H10A,H10B,H10C), C15(H15A,H15B,H15C)
;
_olex2_submission_special_instructions 'No special instructions were received'

loop_
_space_group_symop_operation_xyz
'x, y, z'
'-x, -y, -z'

loop_
_atom_site_label
_atom_site_type_symbol
_atom_site_fract_x
_atom_site_fract_y
_atom_site_fract_z
_atom_site_U_iso_or_equiv
_atom_site_adp_type
_atom_site_occupancy
_atom_site_site_symmetry_order
_atom_site_calc_flag
_atom_site_refinement_flags_posn
_atom_site_refinement_flags_adp
_atom_site_refinement_flags_occupancy
_atom_site_disorder_assembly
_atom_site_disorder_group
Zr1 Zr 0.54868(8) 0.36411(6) 0.33790(6) 0.0301(3) Uani 1 1 d . . . . .
Co1 Co 0.73227(11) 0.16954(8) 0.21941(8) 0.0299(3) Uani 1 1 d . . . . .
O1 O 0.4863(6) 0.2569(4) 0.3025(4) 0.0340(15) Uani 1 1 d . . . . .
O2 O 0.6934(6) 0.2668(4) 0.3675(4) 0.0340(15) Uani 1 1 d . . . . .
O3 O 0.6774(6) 0.3551(4) 0.2036(4) 0.0307(14) Uani 1 1 d . . . . .
N1 N 0.5576(7) 0.2116(5) 0.2339(5) 0.0285(16) Uani 1 1 d . . . . .
N2 N 0.7227(7) 0.1489(5) 0.1053(5) 0.0334(18) Uani 1 1 d . . . . .
N3 N 0.7103(7) 0.1865(5) 0.3400(5) 0.0290(17) Uani 1 1 d . . . . .
N4 N 0.7051(7) 0.0521(5) 0.2740(5) 0.0333(18) Uani 1 1 d . . . . .
N5 N 0.7685(7) 0.2869(5) 0.1866(5) 0.0319(17) Uani 1 1 d . . . . .
N6 N 0.9134(7) 0.1448(5) 0.1888(5) 0.0328(18) Uani 1 1 d . . . . .
N7 N 0.8004(7) 0.1245(6) 0.0263(5) 0.0365(19) Uani 1 1 d . . . . .
H7 H 0.8937 0.1118 0.0128 0.044 Uiso 1 1 d R U . . .
N8 N 0.6955(7) -0.0260(5) 0.2523(6) 0.0355(19) Uani 1 1 d . . . . .
H8 H 0.6955 -0.0363 0.1927 0.043 Uiso 1 1 d R U . . .
N9 N 1.0044(7) 0.0762(5) 0.1813(5) 0.0350(18) Uani 1 1 d . . . . .
H9 H 0.9804 0.0184 0.1932 0.042 Uiso 1 1 d R U . . .
N10 N 0.3441(7) 0.3681(5) 0.4111(5) 0.0307(17) Uani 1 1 d . . . . .
N11 N 0.3606(7) 0.3001(5) 0.5571(5) 0.0319(18) Uani 1 1 d . . . . .
N12 N 0.5354(7) 0.3810(5) 0.4795(5) 0.0295(17) Uani 1 1 d . . . . .
N13 N 0.7247(7) 0.4450(5) 0.4560(5) 0.0322(18) Uani 1 1 d . . . . .
N14 N 0.6503(7) 0.4792(5) 0.3245(5) 0.0293(17) Uani 1 1 d . . . . .
N15 N 0.6261(7) 0.5533(5) 0.1807(5) 0.0326(18) Uani 1 1 d . . . . .
N16 N 0.4569(7) 0.4652(5) 0.2532(5) 0.0317(17) Uani 1 1 d . . . . .
N17 N 0.2540(7) 0.4174(5) 0.2875(5) 0.0342(18) Uani 1 1 d . . . . .
C1 C 0.5117(9) 0.2010(6) 0.1704(6) 0.032(2) Uani 1 1 d . . . . .
C2 C 0.6057(9) 0.1639(6) 0.0954(6) 0.031(2) Uani 1 1 d . . . . .
C3 C 0.6110(10) 0.1467(6) 0.0101(7) 0.038(2) Uani 1 1 d . . . . .
H3 H 0.5425 0.1509 -0.0149 0.045 Uiso 1 1 calc R U . . .
C4 C 0.7340(11) 0.1229(7) -0.0291(7) 0.045(3) Uani 1 1 d . . . . .
H4 H 0.7683 0.1072 -0.0886 0.054 Uiso 1 1 calc R U . . .
C5 C 0.3772(8) 0.2325(7) 0.1700(7) 0.036(2) Uani 1 1 d . . . . .
H5A H 0.3710 0.2916 0.1382 0.054 Uiso 1 1 calc R U . . .
H5B H 0.3233 0.2342 0.2318 0.054 Uiso 1 1 calc R U . . .
H5C H 0.3494 0.1923 0.1399 0.054 Uiso 1 1 calc R U . . .
C6 C 0.6977(9) 0.1188(7) 0.4005(7) 0.040(2) Uani 1 1 d . . . . .
C7 C 0.6995(8) 0.0391(6) 0.3623(7) 0.032(2) Uani 1 1 d . . . . .
C8 C 0.6854(10) -0.0478(6) 0.3966(7) 0.039(2) Uani 1 1 d . . . . .
H8A H 0.6787 -0.0741 0.4561 0.047 Uiso 1 1 calc R U . . .
C9 C 0.6835(10) -0.0862(6) 0.3234(7) 0.040(2) Uani 1 1 d . . . . .
H9A H 0.6750 -0.1459 0.3236 0.048 Uiso 1 1 calc R U . . .
C10 C 0.6716(10) 0.1239(7) 0.4972(7) 0.043(2) Uani 1 1 d . . . . .
H10A H 0.7091 0.1727 0.5066 0.065 Uiso 1 1 calc R U . . .
H10B H 0.7082 0.0688 0.5247 0.065 Uiso 1 1 calc R U . . .
H10C H 0.5800 0.1338 0.5247 0.065 Uiso 1 1 calc R U . . .
C11 C 0.8870(9) 0.2984(6) 0.1563(6) 0.034(2) Uani 1 1 d . . . . .
C12 C 0.9711(9) 0.2156(7) 0.1544(6) 0.035(2) Uani 1 1 d . . . . .
C13 C 1.1002(9) 0.1912(7) 0.1258(7) 0.040(2) Uani 1 1 d . . . . .
H13 H 1.1626 0.2288 0.0996 0.048 Uiso 1 1 calc R U . . .
C14 C 1.1199(9) 0.1010(7) 0.1431(7) 0.043(2) Uani 1 1 d . . . . .
H14 H 1.1989 0.0637 0.1307 0.051 Uiso 1 1 calc R U . . .
C15 C 0.9327(10) 0.3844(7) 0.1360(7) 0.042(2) Uani 1 1 d . . . . .
H15A H 0.8665 0.4299 0.1218 0.063 Uiso 1 1 calc R U . . .
H15B H 1.0082 0.3822 0.0846 0.063 Uiso 1 1 calc R U . . .
H15C H 0.9535 0.3984 0.1881 0.063 Uiso 1 1 calc R U . . .
C16 C 0.2522(8) 0.3757(6) 0.3665(7) 0.033(2) Uani 1 1 d . . . . .
C17 C 0.1500(9) 0.3311(6) 0.4216(6) 0.034(2) Uani 1 1 d . . . . .
C18 C 0.0359(8) 0.3213(7) 0.4082(7) 0.036(2) Uani 1 1 d . . . . .
H18 H 0.0129 0.3474 0.3558 0.043 Uiso 1 1 calc R U . . .
C19 C -0.0422(9) 0.2715(7) 0.4751(7) 0.040(2) Uani 1 1 d . . . . .
H19 H -0.1203 0.2631 0.4678 0.048 Uiso 1 1 calc R U . . .
C20 C -0.0097(9) 0.2332(7) 0.5529(7) 0.037(2) Uani 1 1 d . . . . .
H20 H -0.0649 0.1984 0.5964 0.044 Uiso 1 1 calc R U . . .
C21 C 0.1001(9) 0.2453(6) 0.5673(7) 0.038(2) Uani 1 1 d . . . . .
H21 H 0.1211 0.2208 0.6210 0.046 Uiso 1 1 calc R U . . .
C22 C 0.1803(8) 0.2946(7) 0.5008(6) 0.034(2) Uani 1 1 d . . . . .
C23 C 0.3027(9) 0.3193(6) 0.4928(6) 0.033(2) Uani 1 1 d . . . . .
C24 C 0.4662(8) 0.3299(6) 0.5506(6) 0.033(2) Uani 1 1 d . . . . .
C25 C 0.5229(9) 0.3165(6) 0.6238(6) 0.033(2) Uani 1 1 d . . . . .
C26 C 0.4938(9) 0.2682(7) 0.7074(6) 0.036(2) Uani 1 1 d . . . . .
H26 H 0.4202 0.2403 0.7286 0.043 Uiso 1 1 calc R U . . .
C27 C 0.5771(10) 0.2626(7) 0.7587(7) 0.040(2) Uani 1 1 d . . . . .
H27 H 0.5615 0.2283 0.8151 0.048 Uiso 1 1 calc R U . . .
C28 C 0.6819(9) 0.3054(6) 0.7300(7) 0.036(2) Uani 1 1 d . . . . .
H28 H 0.7354 0.3007 0.7678 0.044 Uiso 1 1 calc R U . . .
C29 C 0.7119(9) 0.3559(6) 0.6467(6) 0.035(2) Uani 1 1 d . . . . .
H29 H 0.7833 0.3861 0.6272 0.043 Uiso 1 1 calc R U . . .
C30 C 0.6302(8) 0.3587(6) 0.5942(6) 0.031(2) Uani 1 1 d . . . . .
C31 C 0.6358(9) 0.3989(6) 0.5026(7) 0.035(2) Uani 1 1 d . . . . .
C32 C 0.7310(9) 0.4819(6) 0.3731(7) 0.033(2) Uani 1 1 d . . . . .
C33 C 0.8223(8) 0.5393(7) 0.3237(6) 0.034(2) Uani 1 1 d . . . . .
C34 C 0.9271(9) 0.5604(6) 0.3425(6) 0.036(2) Uani 1 1 d . . . . .
H34 H 0.9492 0.5364 0.3958 0.043 Uiso 1 1 calc R U . . .
C35 C 0.9965(9) 0.6173(7) 0.2805(7) 0.041(2) Uani 1 1 d . . . . .
H35 H 1.0694 0.6319 0.2907 0.049 Uiso 1 1 calc R U . . .
C36 C 0.9635(9) 0.6542(7) 0.2030(7) 0.039(2) Uani 1 1 d . . . . .
H36 H 1.0115 0.6960 0.1636 0.047 Uiso 1 1 calc R U . . .
C37 C 0.8640(9) 0.6321(7) 0.1817(7) 0.037(2) Uani 1 1 d . . . . .
H37 H 0.8443 0.6554 0.1274 0.044 Uiso 1 1 calc R U . . .
C38 C 0.7927(9) 0.5735(6) 0.2442(6) 0.031(2) Uani 1 1 d . . . . .
C39 C 0.6838(9) 0.5345(6) 0.2456(6) 0.032(2) Uani 1 1 d . . . . .
C40 C 0.5200(8) 0.5241(6) 0.1863(6) 0.030(2) Uani 1 1 d . . . . .
C41 C 0.4484(9) 0.5514(6) 0.1199(6) 0.032(2) Uani 1 1 d . . . . .
C42 C 0.4711(9) 0.6044(6) 0.0396(6) 0.032(2) Uani 1 1 d . . . . .
H42 H 0.5459 0.6309 0.0171 0.039 Uiso 1 1 calc R U . . .
C43 C 0.3810(10) 0.6177(7) -0.0071(7) 0.041(2) Uani 1 1 d . . . . .
H43 H 0.3935 0.6541 -0.0622 0.049 Uiso 1 1 calc R U . . .
C44 C 0.2721(11) 0.5778(7) 0.0266(7) 0.044(3) Uani 1 1 d . . . . .
H44 H 0.2115 0.5879 -0.0063 0.053 Uiso 1 1 calc R U . . .
C45 C 0.2493(9) 0.5235(6) 0.1072(7) 0.035(2) Uani 1 1 d . . . . .
H45 H 0.1748 0.4966 0.1297 0.042 Uiso 1 1 calc R U . . .
C46 C 0.3413(9) 0.5106(6) 0.1527(7) 0.034(2) Uani 1 1 d . . . . .
C47 C 0.3462(9) 0.4605(6) 0.2363(6) 0.031(2) Uani 1 1 d . . . . .
Cl1 Cl 1.0047(2) -0.12054(17) 0.22585(17) 0.0423(6) Uani 1 1 d . . . . .
Cl2 Cl 0.6555(2) -0.1031(2) 0.09638(19) 0.0487(7) Uani 1 1 d . . . . .
C1S C 0.1284(12) 0.0623(8) 0.3951(8) 0.054(3) Uani 1 1 d . . . . .
H1S H 0.0527 0.0934 0.4297 0.064 Uiso 1 1 calc R U . . .
C2S C 0.2458(14) 0.0921(8) 0.3811(8) 0.060(3) Uani 1 1 d . . . . .
H2S H 0.2499 0.1414 0.4088 0.072 Uiso 1 1 calc R U . . .
C3S C 0.3517(11) 0.0498(8) 0.3281(8) 0.048(3) Uani 1 1 d . . . . .
H3S H 0.4296 0.0711 0.3177 0.058 Uiso 1 1 calc R U . . .
C4S C 0.3504(10) -0.0236(7) 0.2884(7) 0.046(3) Uani 1 1 d . . . . .
H4S H 0.4257 -0.0531 0.2519 0.055 Uiso 1 1 calc R U . . .
C5S C 0.2359(10) -0.0520(8) 0.3038(7) 0.046(3) Uani 1 1 d . . . . .
H5S H 0.2319 -0.1012 0.2760 0.056 Uiso 1 1 calc R U . . .
C6S C 0.1248(12) -0.0100(8) 0.3595(8) 0.052(3) Uani 1 1 d . . . . .
H6S H 0.0475 -0.0326 0.3719 0.063 Uiso 1 1 calc R U . . .

loop_
_atom_site_aniso_label
_atom_site_aniso_U_11
_atom_site_aniso_U_22
_atom_site_aniso_U_33
_atom_site_aniso_U_23
_atom_site_aniso_U_13
_atom_site_aniso_U_12
Zr1 0.0327(5) 0.0327(5) 0.0266(5) -0.0005(4) -0.0138(4) -0.0023(4)
Co1 0.0318(7) 0.0330(7) 0.0266(7) -0.0020(5) -0.0135(5) -0.0008(5)
O1 0.036(3) 0.040(4) 0.028(3) -0.009(3) -0.016(3) 0.005(3)
O2 0.042(4) 0.034(4) 0.032(4) -0.002(3) -0.019(3) -0.007(3)
O3 0.034(3) 0.024(3) 0.035(4) 0.001(3) -0.015(3) -0.002(3)
N1 0.033(4) 0.032(4) 0.021(4) 0.004(3) -0.014(3) -0.001(3)
N2 0.034(4) 0.031(4) 0.032(4) 0.003(4) -0.010(4) -0.001(3)
N3 0.034(4) 0.030(4) 0.027(4) 0.005(3) -0.020(3) -0.003(3)
N4 0.038(4) 0.038(4) 0.027(4) 0.001(4) -0.017(4) -0.005(4)
N5 0.036(4) 0.031(4) 0.027(4) 0.000(3) -0.009(3) -0.002(3)
N6 0.040(4) 0.039(4) 0.021(4) -0.004(3) -0.012(3) -0.003(4)
N7 0.031(4) 0.049(5) 0.027(4) -0.003(4) -0.011(4) 0.006(4)
N8 0.039(4) 0.036(4) 0.037(5) -0.009(4) -0.019(4) 0.000(4)
N9 0.035(4) 0.035(4) 0.033(4) 0.005(4) -0.015(4) 0.004(4)
N10 0.036(4) 0.032(4) 0.024(4) -0.001(3) -0.014(3) 0.002(3)
N11 0.034(4) 0.042(5) 0.020(4) 0.003(3) -0.012(3) -0.003(4)
N12 0.035(4) 0.024(4) 0.029(4) -0.002(3) -0.012(3) 0.001(3)
N13 0.042(4) 0.032(4) 0.027(4) 0.000(3) -0.019(4) -0.003(4)
N14 0.033(4) 0.029(4) 0.029(4) 0.002(3) -0.015(3) -0.008(3)
N15 0.040(4) 0.036(4) 0.027(4) -0.003(4) -0.018(4) -0.006(4)
N16 0.026(4) 0.037(4) 0.027(4) -0.006(4) -0.005(3) 0.005(3)
N17 0.034(4) 0.045(5) 0.020(4) 0.003(4) -0.010(3) 0.001(4)
C1 0.034(5) 0.032(5) 0.030(5) 0.006(4) -0.016(4) 0.003(4)
C2 0.039(5) 0.028(5) 0.032(5) 0.002(4) -0.023(4) -0.002(4)
C3 0.049(6) 0.039(5) 0.031(5) -0.003(4) -0.028(5) 0.006(5)
C4 0.058(7) 0.049(6) 0.029(5) -0.005(5) -0.020(5) 0.001(5)
C5 0.030(5) 0.050(6) 0.035(5) -0.005(5) -0.021(4) -0.001(4)
C6 0.033(5) 0.045(6) 0.042(6) -0.002(5) -0.014(5) -0.003(4)
C7 0.031(5) 0.032(5) 0.035(5) -0.003(4) -0.014(4) -0.003(4)
C8 0.055(6) 0.033(5) 0.035(6) 0.002(4) -0.025(5) -0.006(5)
C9 0.051(6) 0.026(5) 0.045(6) 0.003(5) -0.023(5) -0.001(4)
C10 0.055(6) 0.037(5) 0.034(6) 0.002(5) -0.017(5) 0.003(5)
C11 0.037(5) 0.041(5) 0.027(5) -0.003(4) -0.015(4) -0.007(4)
C12 0.038(5) 0.041(5) 0.027(5) 0.001(4) -0.012(4) -0.008(4)
C13 0.030(5) 0.045(6) 0.041(6) 0.007(5) -0.011(4) -0.001(4)
C14 0.030(5) 0.053(6) 0.040(6) -0.004(5) -0.008(5) 0.002(5)
C15 0.038(5) 0.049(6) 0.040(6) 0.000(5) -0.016(5) -0.008(5)
C16 0.028(4) 0.027(5) 0.039(6) 0.005(4) -0.012(4) 0.004(4)
C17 0.033(5) 0.040(5) 0.026(5) 0.005(4) -0.014(4) 0.003(4)
C18 0.030(5) 0.046(6) 0.033(5) 0.004(5) -0.013(4) -0.007(4)
C19 0.035(5) 0.038(5) 0.043(6) 0.003(5) -0.005(5) -0.006(4)
C20 0.039(5) 0.039(5) 0.032(5) -0.001(4) -0.012(4) -0.003(4)
C21 0.035(5) 0.036(5) 0.044(6) 0.003(5) -0.016(5) -0.004(4)
C22 0.027(4) 0.042(5) 0.027(5) -0.006(4) 0.000(4) -0.004(4)
C23 0.039(5) 0.029(5) 0.031(5) 0.004(4) -0.013(4) -0.003(4)
C24 0.031(5) 0.034(5) 0.035(5) -0.009(4) -0.015(4) 0.005(4)
C25 0.042(5) 0.042(5) 0.017(4) -0.008(4) -0.011(4) 0.001(4)
C26 0.037(5) 0.042(6) 0.031(5) -0.006(5) -0.014(4) 0.001(4)
C27 0.051(6) 0.040(6) 0.034(6) -0.005(5) -0.022(5) 0.001(5)
C28 0.044(5) 0.036(5) 0.032(5) -0.005(4) -0.019(5) 0.001(4)
C29 0.044(5) 0.037(5) 0.031(5) -0.007(4) -0.021(5) -0.001(4)
C30 0.031(5) 0.035(5) 0.026(5) -0.004(4) -0.015(4) 0.011(4)
C31 0.039(5) 0.035(5) 0.037(6) -0.012(5) -0.016(5) -0.004(4)
C32 0.033(5) 0.028(5) 0.040(6) 0.010(4) -0.018(4) -0.008(4)
C33 0.029(5) 0.044(6) 0.030(5) 0.002(4) -0.011(4) -0.005(4)
C34 0.042(5) 0.037(5) 0.027(5) -0.009(4) -0.006(4) -0.004(4)
C35 0.038(5) 0.043(6) 0.048(6) -0.003(5) -0.019(5) -0.012(5)
C36 0.040(5) 0.036(5) 0.042(6) -0.003(5) -0.013(5) -0.004(4)
C37 0.032(5) 0.040(5) 0.040(6) 0.001(5) -0.012(4) -0.008(4)
C38 0.034(5) 0.034(5) 0.032(5) -0.005(4) -0.018(4) -0.002(4)
C39 0.034(5) 0.032(5) 0.027(5) 0.002(4) -0.011(4) -0.003(4)
C40 0.029(4) 0.029(5) 0.031(5) 0.004(4) -0.012(4) -0.003(4)
C41 0.040(5) 0.034(5) 0.025(5) 0.002(4) -0.016(4) -0.008(4)
C42 0.045(5) 0.025(4) 0.030(5) 0.005(4) -0.018(4) -0.007(4)
C43 0.054(6) 0.037(5) 0.037(6) 0.005(5) -0.022(5) -0.011(5)
C44 0.064(7) 0.042(6) 0.039(6) 0.005(5) -0.037(6) -0.007(5)
C45 0.040(5) 0.036(5) 0.036(5) 0.009(4) -0.025(5) -0.007(4)
C46 0.035(5) 0.035(5) 0.035(5) -0.006(4) -0.017(4) 0.004(4)
C47 0.035(5) 0.034(5) 0.028(5) -0.003(4) -0.016(4) -0.004(4)
Cl1 0.0466(14) 0.0437(14) 0.0358(13) -0.0028(11) -0.0133(11) -0.0022(11)
Cl2 0.0454(14) 0.0600(17) 0.0443(15) -0.0107(13) -0.0198(12) 0.0000(13)
C1S 0.062(7) 0.050(7) 0.051(7) 0.000(6) -0.029(6) 0.004(6)
C2S 0.093(10) 0.052(7) 0.043(7) 0.006(6) -0.034(7) -0.012(7)
C3S 0.058(7) 0.051(7) 0.041(6) 0.011(5) -0.024(6) -0.015(6)
C4S 0.048(6) 0.049(6) 0.035(6) 0.002(5) -0.014(5) 0.005(5)
C5S 0.047(6) 0.055(7) 0.038(6) 0.002(5) -0.018(5) -0.004(5)
C6S 0.061(7) 0.054(7) 0.041(6) 0.009(6) -0.023(6) -0.002(6)

loop_
_atom_type_symbol
_atom_type_description
_atom_type_scat_dispersion_real
_atom_type_scat_dispersion_imag
_atom_type_scat_source
C C 0.0033 0.0016 'International Tables Vol C Tables 4.2.6.8 and 6.1.1.4'
H H 0.0000 0.0000 'International Tables Vol C Tables 4.2.6.8 and 6.1.1.4'
Cl Cl 0.1484 0.1585 'International Tables Vol C Tables 4.2.6.8 and 6.1.1.4'
Co Co 0.3494 0.9721 'International Tables Vol C Tables 4.2.6.8 and 6.1.1.4'
N N 0.0061 0.0033 'International Tables Vol C Tables 4.2.6.8 and 6.1.1.4'
O O 0.0106 0.0060 'International Tables Vol C Tables 4.2.6.8 and 6.1.1.4'
Zr Zr -2.9673 0.5597 'International Tables Vol C Tables 4.2.6.8 and 6.1.1.4'

loop_
_geom_angle_atom_site_label_1
_geom_angle_atom_site_label_2
_geom_angle_atom_site_label_3
_geom_angle
_geom_angle_site_symmetry_1
_geom_angle_site_symmetry_3
_geom_angle_publ_flag
O1 Zr1 O3 81.0(2) . . ?
O1 Zr1 N10 72.9(3) . . ?
O1 Zr1 N12 122.9(3) . . ?
O1 Zr1 N14 160.0(3) . . ?
O1 Zr1 N16 94.8(3) . . ?
O2 Zr1 O1 84.0(2) . . ?
O2 Zr1 O3 80.4(2) . . ?
O2 Zr1 N10 124.0(3) . . ?
O2 Zr1 N12 76.6(3) . . ?
O2 Zr1 N14 96.2(3) . . ?
O2 Zr1 N16 156.4(3) . . ?
O3 Zr1 N10 140.8(3) . . ?
O3 Zr1 N12 144.2(3) . . ?
O3 Zr1 N14 79.3(3) . . ?
O3 Zr1 N16 76.1(2) . . ?
N10 Zr1 N12 75.0(3) . . ?
N10 Zr1 N14 121.8(3) . . ?
N12 Zr1 N14 76.3(3) . . ?
N16 Zr1 N10 77.5(3) . . ?
N16 Zr1 N12 122.3(3) . . ?
N16 Zr1 N14 77.0(3) . . ?
N1 Co1 N2 81.2(3) . . ?
N1 Co1 N4 94.6(3) . . ?
N1 Co1 N6 169.7(3) . . ?
N2 Co1 N4 94.4(3) . . ?
N2 Co1 N6 94.6(3) . . ?
N3 Co1 N1 89.5(3) . . ?
N3 Co1 N2 169.4(3) . . ?
N3 Co1 N4 81.0(3) . . ?
N3 Co1 N5 88.3(3) . . ?
N3 Co1 N6 95.4(3) . . ?
N5 Co1 N1 89.6(3) . . ?
N5 Co1 N2 96.8(3) . . ?
N5 Co1 N4 168.5(3) . . ?
N5 Co1 N6 81.5(3) . . ?
N6 Co1 N4 95.1(3) . . ?
N1 O1 Zr1 121.4(5) . . ?
N3 O2 Zr1 119.4(5) . . ?
N5 O3 Zr1 120.2(5) . . ?
O1 N1 Co1 122.3(5) . . ?
C1 N1 Co1 116.9(6) . . ?
C1 N1 O1 120.5(7) . . ?
N7 N2 Co1 139.2(6) . . ?
C2 N2 Co1 114.8(6) . . ?
C2 N2 N7 106.0(8) . . ?
O2 N3 Co1 122.4(5) . . ?
C6 N3 Co1 118.9(7) . . ?
C6 N3 O2 118.3(8) . . ?
N8 N4 Co1 140.5(6) . . ?
N8 N4 C7 105.5(8) . . ?
C7 N4 Co1 113.9(6) . . ?
O3 N5 Co1 121.0(6) . . ?
C11 N5 Co1 117.7(7) . . ?
C11 N5 O3 120.8(8) . . ?
N9 N6 Co1 139.5(7) . . ?
N9 N6 C12 106.2(8) . . ?
C12 N6 Co1 113.8(6) . . ?
N2 N7 H7 124.2 . . ?
C4 N7 N2 109.7(8) . . ?
C4 N7 H7 126.1 . . ?
N4 N8 H8 123.8 . . ?
C9 N8 N4 110.9(8) . . ?
C9 N8 H8 125.4 . . ?
N6 N9 H9 118.1 . . ?
N6 N9 C14 111.5(8) . . ?
C14 N9 H9 129.4 . . ?
C16 N10 Zr1 122.0(6) . . ?
C23 N10 Zr1 122.2(6) . . ?
C23 N10 C16 107.5(8) . . ?
C24 N11 C23 122.0(8) . . ?
C24 N12 Zr1 120.9(6) . . ?
C31 N12 Zr1 121.6(6) . . ?
C31 N12 C24 108.3(8) . . ?
C31 N13 C32 122.8(8) . . ?
C32 N14 Zr1 122.9(6) . . ?
C32 N14 C39 108.1(7) . . ?
C39 N14 Zr1 123.5(6) . . ?
C40 N15 C39 122.8(8) . . ?
C40 N16 Zr1 124.6(6) . . ?
C47 N16 Zr1 124.4(6) . . ?
C47 N16 C40 107.5(8) . . ?
C16 N17 C47 124.7(8) . . ?
N1 C1 C2 113.3(8) . . ?
N1 C1 C5 123.7(9) . . ?
C2 C1 C5 122.7(8) . . ?
N2 C2 C1 113.3(8) . . ?
N2 C2 C3 109.4(9) . . ?
C3 C2 C1 137.0(9) . . ?
C2 C3 H3 127.7 . . ?
C4 C3 C2 104.6(9) . . ?
C4 C3 H3 127.7 . . ?
N7 C4 C3 110.3(9) . . ?
N7 C4 H4 124.8 . . ?
C3 C4 H4 124.8 . . ?
C1 C5 H5A 109.5 . . ?
C1 C5 H5B 109.5 . . ?
C1 C5 H5C 109.5 . . ?
H5A C5 H5B 109.5 . . ?
H5A C5 H5C 109.5 . . ?
H5B C5 H5C 109.5 . . ?
N3 C6 C7 111.9(9) . . ?
N3 C6 C10 124.3(9) . . ?
C7 C6 C10 123.5(9) . . ?
N4 C7 C6 113.7(8) . . ?
N4 C7 C8 111.0(9) . . ?
C8 C7 C6 134.9(10) . . ?
C7 C8 H8A 128.3 . . ?
C9 C8 C7 103.4(9) . . ?
C9 C8 H8A 128.3 . . ?
N8 C9 C8 109.2(9) . . ?
N8 C9 H9A 125.4 . . ?
C8 C9 H9A 125.4 . . ?
C6 C10 H10A 109.5 . . ?
C6 C10 H10B 109.5 . . ?
C6 C10 H10C 109.5 . . ?
H10A C10 H10B 109.5 . . ?
H10A C10 H10C 109.5 . . ?
H10B C10 H10C 109.5 . . ?
N5 C11 C12 111.7(8) . . ?
N5 C11 C15 125.0(9) . . ?
C12 C11 C15 122.9(8) . . ?
N6 C12 C11 114.8(8) . . ?
N6 C12 C13 110.3(9) . . ?
C13 C12 C11 134.8(9) . . ?
C12 C13 H13 127.2 . . ?
C14 C13 C12 105.6(9) . . ?
C14 C13 H13 127.2 . . ?
N9 C14 C13 106.4(9) . . ?
N9 C14 H14 126.8 . . ?
C13 C14 H14 126.8 . . ?
C11 C15 H15A 109.5 . . ?
C11 C15 H15B 109.5 . . ?
C11 C15 H15C 109.5 . . ?
H15A C15 H15B 109.5 . . ?
H15A C15 H15C 109.5 . . ?
H15B C15 H15C 109.5 . . ?
N10 C16 C17 109.2(8) . . ?
N17 C16 N10 127.1(9) . . ?
N17 C16 C17 123.7(8) . . ?
C18 C17 C16 131.4(9) . . ?
C18 C17 C22 120.7(9) . . ?
C22 C17 C16 107.9(8) . . ?
C17 C18 H18 121.6 . . ?
C19 C18 C17 116.8(9) . . ?
C19 C18 H18 121.6 . . ?
C18 C19 H19 118.9 . . ?
C18 C19 C20 122.2(10) . . ?
C20 C19 H19 118.9 . . ?
C19 C20 H20 119.5 . . ?
C21 C20 C19 121.0(10) . . ?
C21 C20 H20 119.5 . . ?
C20 C21 H21 121.1 . . ?
C20 C21 C22 117.8(10) . . ?
C22 C21 H21 121.1 . . ?
C17 C22 C23 105.8(8) . . ?
C21 C22 C17 121.5(9) . . ?
C21 C22 C23 132.7(9) . . ?
N10 C23 C22 109.6(8) . . ?
N11 C23 N10 126.6(8) . . ?
N11 C23 C22 123.7(8) . . ?
N11 C24 N12 128.1(8) . . ?
N11 C24 C25 122.2(9) . . ?
N12 C24 C25 109.6(8) . . ?
C26 C25 C24 132.4(9) . . ?
C26 C25 C30 120.9(9) . . ?
C30 C25 C24 106.5(8) . . ?
C25 C26 H26 121.5 . . ?
C27 C26 C25 117.1(10) . . ?
C27 C26 H26 121.5 . . ?
C26 C27 H27 119.0 . . ?
C28 C27 C26 121.9(10) . . ?
C28 C27 H27 119.0 . . ?
C27 C28 H28 119.0 . . ?
C27 C28 C29 122.0(9) . . ?
C29 C28 H28 119.0 . . ?
C28 C29 H29 122.1 . . ?
C30 C29 C28 115.8(9) . . ?
C30 C29 H29 122.1 . . ?
C25 C30 C31 106.7(8) . . ?
C29 C30 C25 122.2(9) . . ?
C29 C30 C31 131.1(9) . . ?
N12 C31 C30 108.9(8) . . ?
N13 C31 N12 128.9(9) . . ?
N13 C31 C30 122.1(8) . . ?
N13 C32 N14 127.3(8) . . ?
N13 C32 C33 123.3(8) . . ?
N14 C32 C33 109.2(8) . . ?
C34 C33 C32 131.3(9) . . ?
C38 C33 C32 107.8(8) . . ?
C38 C33 C34 120.8(9) . . ?
C33 C34 H34 121.5 . . ?
C35 C34 C33 117.0(9) . . ?
C35 C34 H34 121.5 . . ?
C34 C35 H35 119.0 . . ?
C34 C35 C36 122.0(9) . . ?
C36 C35 H35 119.0 . . ?
C35 C36 H36 119.0 . . ?
C37 C36 C35 122.0(10) . . ?
C37 C36 H36 119.0 . . ?
C36 C37 H37 121.7 . . ?
C36 C37 C38 116.6(9) . . ?
C38 C37 H37 121.7 . . ?
C33 C38 C37 121.5(8) . . ?
C33 C38 C39 105.6(8) . . ?
C37 C38 C39 132.9(9) . . ?
N14 C39 C38 109.3(8) . . ?
N15 C39 N14 127.6(8) . . ?
N15 C39 C38 123.1(8) . . ?
N15 C40 N16 127.7(8) . . ?
N15 C40 C41 123.4(8) . . ?
N16 C40 C41 108.9(7) . . ?
C42 C41 C40 132.8(9) . . ?
C42 C41 C46 121.9(9) . . ?
C46 C41 C40 105.3(8) . . ?
C41 C42 H42 121.1 . . ?
C41 C42 C43 117.8(9) . . ?
C43 C42 H42 121.1 . . ?
C42 C43 H43 119.8 . . ?
C42 C43 C44 120.3(9) . . ?
C44 C43 H43 119.8 . . ?
C43 C44 H44 118.9 . . ?
C43 C44 C45 122.1(9) . . ?
C45 C44 H44 118.9 . . ?
C44 C45 H45 121.7 . . ?
C46 C45 C44 116.6(9) . . ?
C46 C45 H45 121.7 . . ?
C41 C46 C45 121.1(9) . . ?
C41 C46 C47 108.2(8) . . ?
C45 C46 C47 130.6(9) . . ?
N16 C47 C46 109.8(8) . . ?
N17 C47 N16 126.9(9) . . ?
N17 C47 C46 123.3(8) . . ?
C2S C1S H1S 120.2 . . ?
C6S C1S H1S 120.2 . . ?
C6S C1S C2S 119.7(12) . . ?
C1S C2S H2S 120.3 . . ?
C3S C2S C1S 119.4(12) . . ?
C3S C2S H2S 120.3 . . ?
C2S C3S H3S 118.9 . . ?
C2S C3S C4S 122.1(11) . . ?
C4S C3S H3S 118.9 . . ?
C3S C4S H4S 121.3 . . ?
C5S C4S C3S 117.5(11) . . ?
C5S C4S H4S 121.3 . . ?
C4S C5S H5S 119.2 . . ?
C4S C5S C6S 121.5(11) . . ?
C6S C5S H5S 119.2 . . ?
C1S C6S C5S 119.7(12) . . ?
C1S C6S H6S 120.2 . . ?
C5S C6S H6S 120.2 . . ?

loop_
_geom_bond_atom_site_label_1
_geom_bond_atom_site_label_2
_geom_bond_distance
_geom_bond_site_symmetry_2
_geom_bond_publ_flag
Zr1 O1 2.125(6) . ?
Zr1 O2 2.120(6) . ?
Zr1 O3 2.180(6) . ?
Zr1 N10 2.231(8) . ?
Zr1 N12 2.240(8) . ?
Zr1 N14 2.242(7) . ?
Zr1 N16 2.218(8) . ?
Co1 N1 1.904(7) . ?
Co1 N2 1.907(8) . ?
Co1 N3 1.891(7) . ?
Co1 N4 1.935(8) . ?
Co1 N5 1.904(8) . ?
Co1 N6 1.921(8) . ?
O1 N1 1.343(9) . ?
O2 N3 1.346(9) . ?
O3 N5 1.330(9) . ?
N1 C1 1.295(11) . ?
N2 N7 1.349(11) . ?
N2 C2 1.341(11) . ?
N3 C6 1.307(12) . ?
N4 N8 1.341(11) . ?
N4 C7 1.358(12) . ?
N5 C11 1.306(12) . ?
N6 N9 1.328(11) . ?
N6 C12 1.339(12) . ?
N7 H7 0.9913 . ?
N7 C4 1.310(12) . ?
N8 H8 0.9737 . ?
N8 C9 1.338(13) . ?
N9 H9 0.9606 . ?
N9 C14 1.354(12) . ?
N10 C16 1.390(12) . ?
N10 C23 1.386(12) . ?
N11 C23 1.330(12) . ?
N11 C24 1.318(12) . ?
N12 C24 1.386(12) . ?
N12 C31 1.366(12) . ?
N13 C31 1.306(12) . ?
N13 C32 1.332(12) . ?
N14 C32 1.357(11) . ?
N14 C39 1.394(11) . ?
N15 C39 1.337(12) . ?
N15 C40 1.323(11) . ?
N16 C40 1.395(12) . ?
N16 C47 1.361(11) . ?
N17 C16 1.311(12) . ?
N17 C47 1.327(12) . ?
C1 C2 1.439(13) . ?
C1 C5 1.501(12) . ?
C2 C3 1.390(13) . ?
C3 H3 0.9500 . ?
C3 C4 1.339(15) . ?
C4 H4 0.9500 . ?
C5 H5A 0.9800 . ?
C5 H5B 0.9800 . ?
C5 H5C 0.9800 . ?
C6 C7 1.451(14) . ?
C6 C10 1.472(14) . ?
C7 C8 1.397(13) . ?
C8 H8A 0.9500 . ?
C8 C9 1.381(14) . ?
C9 H9A 0.9500 . ?
C10 H10A 0.9800 . ?
C10 H10B 0.9800 . ?
C10 H10C 0.9800 . ?
C11 C12 1.450(14) . ?
C11 C15 1.475(14) . ?
C12 C13 1.380(13) . ?
C13 H13 0.9500 . ?
C13 C14 1.380(15) . ?
C14 H14 0.9500 . ?
C15 H15A 0.9800 . ?
C15 H15B 0.9800 . ?
C15 H15C 0.9800 . ?
C16 C17 1.434(13) . ?
C17 C18 1.395(13) . ?
C17 C22 1.401(13) . ?
C18 H18 0.9500 . ?
C18 C19 1.387(13) . ?
C19 H19 0.9500 . ?
C19 C20 1.400(14) . ?
C20 H20 0.9500 . ?
C20 C21 1.366(13) . ?
C21 H21 0.9500 . ?
C21 C22 1.392(13) . ?
C22 C23 1.456(13) . ?
C24 C25 1.448(13) . ?
C25 C26 1.392(13) . ?
C25 C30 1.398(14) . ?
C26 H26 0.9500 . ?
C26 C27 1.389(13) . ?
C27 H27 0.9500 . ?
C27 C28 1.380(14) . ?
C28 H28 0.9500 . ?
C28 C29 1.405(14) . ?
C29 H29 0.9500 . ?
C29 C30 1.396(12) . ?
C30 C31 1.471(13) . ?
C32 C33 1.447(13) . ?
C33 C34 1.397(13) . ?
C33 C38 1.395(13) . ?
C34 H34 0.9500 . ?
C34 C35 1.369(14) . ?
C35 H35 0.9500 . ?
C35 C36 1.393(14) . ?
C36 H36 0.9500 . ?
C36 C37 1.367(13) . ?
C37 H37 0.9500 . ?
C37 C38 1.401(13) . ?
C38 C39 1.451(13) . ?
C40 C41 1.471(12) . ?
C41 C42 1.383(13) . ?
C41 C46 1.385(13) . ?
C42 H42 0.9500 . ?
C42 C43 1.387(13) . ?
C43 H43 0.9500 . ?
C43 C44 1.393(15) . ?
C44 H44 0.9500 . ?
C44 C45 1.397(13) . ?
C45 H45 0.9500 . ?
C45 C46 1.394(13) . ?
C46 C47 1.436(13) . ?
C1S H1S 0.9500 . ?
C1S C2S 1.418(18) . ?
C1S C6S 1.341(16) . ?
C2S H2S 0.9500 . ?
C2S C3S 1.351(17) . ?
C3S H3S 0.9500 . ?
C3S C4S 1.385(16) . ?
C4S H4S 0.9500 . ?
C4S C5S 1.374(15) . ?
C5S H5S 0.9500 . ?
C5S C6S 1.403(16) . ?
C6S H6S 0.9500 . ?

loop_
_geom_torsion_atom_site_label_1
_geom_torsion_atom_site_label_2
_geom_torsion_atom_site_label_3
_geom_torsion_atom_site_label_4
_geom_torsion
_geom_torsion_site_symmetry_1
_geom_torsion_site_symmetry_2
_geom_torsion_site_symmetry_3
_geom_torsion_site_symmetry_4
_geom_torsion_publ_flag
Zr1 O1 N1 Co1 48.0(8) . . . . ?
Zr1 O1 N1 C1 -126.3(7) . . . . ?
Zr1 O2 N3 Co1 53.2(8) . . . . ?
Zr1 O2 N3 C6 -119.5(7) . . . . ?
Zr1 O3 N5 Co1 51.3(8) . . . . ?
Zr1 O3 N5 C11 -120.9(8) . . . . ?
Zr1 N10 C16 N17 -31.9(13) . . . . ?
Zr1 N10 C16 C17 149.1(6) . . . . ?
Zr1 N10 C23 N11 34.2(13) . . . . ?
Zr1 N10 C23 C22 -148.5(6) . . . . ?
Zr1 N12 C24 N11 -34.7(12) . . . . ?
Zr1 N12 C24 C25 148.9(6) . . . . ?
Zr1 N12 C31 N13 33.3(13) . . . . ?
Zr1 N12 C31 C30 -148.1(6) . . . . ?
Zr1 N14 C32 N13 -32.0(14) . . . . ?
Zr1 N14 C32 C33 153.3(6) . . . . ?
Zr1 N14 C39 N15 28.1(13) . . . . ?
Zr1 N14 C39 C38 -153.8(6) . . . . ?
Zr1 N16 C40 N15 -26.1(13) . . . . ?
Zr1 N16 C40 C41 154.5(6) . . . . ?
Zr1 N16 C47 N17 26.0(13) . . . . ?
Zr1 N16 C47 C46 -154.3(6) . . . . ?
Co1 N1 C1 C2 -4.3(10) . . . . ?
Co1 N1 C1 C5 -178.2(7) . . . . ?
Co1 N2 N7 C4 -179.3(8) . . . . ?
Co1 N2 C2 C1 5.7(10) . . . . ?
Co1 N2 C2 C3 180.0(6) . . . . ?
Co1 N3 C6 C7 -1.7(11) . . . . ?
Co1 N3 C6 C10 -175.8(8) . . . . ?
Co1 N4 N8 C9 176.0(8) . . . . ?
Co1 N4 C7 C6 8.0(10) . . . . ?
Co1 N4 C7 C8 -177.4(7) . . . . ?
Co1 N5 C11 C12 -0.5(10) . . . . ?
Co1 N5 C11 C15 -173.9(8) . . . . ?
Co1 N6 N9 C14 170.7(8) . . . . ?
Co1 N6 C12 C11 6.8(10) . . . . ?
Co1 N6 C12 C13 -173.9(7) . . . . ?
O1 N1 C1 C2 170.3(7) . . . . ?
O1 N1 C1 C5 -3.6(14) . . . . ?
O2 N3 C6 C7 171.3(7) . . . . ?
O2 N3 C6 C10 -2.8(14) . . . . ?
O3 N5 C11 C12 171.9(7) . . . . ?
O3 N5 C11 C15 -1.5(14) . . . . ?
N1 Co1 N3 O2 -73.2(6) . . . . ?
N1 Co1 N3 C6 99.5(7) . . . . ?
N1 C1 C2 N2 -1.0(12) . . . . ?
N1 C1 C2 C3 -173.1(11) . . . . ?
N2 Co1 N3 O2 -102.7(18) . . . . ?
N2 Co1 N3 C6 70(2) . . . . ?
N2 N7 C4 C3 0.6(12) . . . . ?
N2 C2 C3 C4 -1.0(11) . . . . ?
N3 C6 C7 N4 -4.2(12) . . . . ?
N3 C6 C7 C8 -177.2(10) . . . . ?
N4 Co1 N3 O2 -167.9(7) . . . . ?
N4 Co1 N3 C6 4.8(7) . . . . ?
N4 N8 C9 C8 -0.2(12) . . . . ?
N4 C7 C8 C9 0.3(11) . . . . ?
N5 Co1 N3 O2 16.5(6) . . . . ?
N5 Co1 N3 C6 -170.9(7) . . . . ?
N5 C11 C12 N6 -4.2(12) . . . . ?
N5 C11 C12 C13 176.7(11) . . . . ?
N6 Co1 N3 O2 97.8(6) . . . . ?
N6 Co1 N3 C6 -89.6(7) . . . . ?
N6 N9 C14 C13 0.2(12) . . . . ?
N6 C12 C13 C14 0.8(12) . . . . ?
N7 N2 C2 C1 -172.9(8) . . . . ?
N7 N2 C2 C3 1.4(10) . . . . ?
N8 N4 C7 C6 -175.1(8) . . . . ?
N8 N4 C7 C8 -0.4(10) . . . . ?
N9 N6 C12 C11 180.0(8) . . . . ?
N9 N6 C12 C13 -0.7(11) . . . . ?
N10 C16 C17 C18 178.7(10) . . . . ?
N10 C16 C17 C22 -0.8(11) . . . . ?
N11 C24 C25 C26 6.2(16) . . . . ?
N11 C24 C25 C30 -178.2(8) . . . . ?
N12 C24 C25 C26 -177.1(10) . . . . ?
N12 C24 C25 C30 -1.6(10) . . . . ?
N13 C32 C33 C34 8.6(17) . . . . ?
N13 C32 C33 C38 -173.4(9) . . . . ?
N14 C32 C33 C34 -176.5(10) . . . . ?
N14 C32 C33 C38 1.5(11) . . . . ?
N15 C40 C41 C42 4.1(17) . . . . ?
N15 C40 C41 C46 -176.5(9) . . . . ?
N16 C40 C41 C42 -176.4(10) . . . . ?
N16 C40 C41 C46 2.9(10) . . . . ?
N17 C16 C17 C18 -0.4(17) . . . . ?
N17 C16 C17 C22 -179.8(9) . . . . ?
C1 C2 C3 C4 171.3(11) . . . . ?
C2 N2 N7 C4 -1.2(11) . . . . ?
C2 C3 C4 N7 0.3(12) . . . . ?
C5 C1 C2 N2 173.0(8) . . . . ?
C5 C1 C2 C3 0.9(17) . . . . ?
C6 C7 C8 C9 173.4(11) . . . . ?
C7 N4 N8 C9 0.4(10) . . . . ?
C7 C8 C9 N8 0.0(11) . . . . ?
C10 C6 C7 N4 169.9(9) . . . . ?
C10 C6 C7 C8 -3.0(18) . . . . ?
C11 C12 C13 C14 179.9(11) . . . . ?
C12 N6 N9 C14 0.3(10) . . . . ?
C12 C13 C14 N9 -0.6(12) . . . . ?
C15 C11 C12 N6 169.3(9) . . . . ?
C15 C11 C12 C13 -9.8(18) . . . . ?
C16 N10 C23 N11 -177.1(9) . . . . ?
C16 N10 C23 C22 0.2(10) . . . . ?
C16 N17 C47 N16 4.1(15) . . . . ?
C16 N17 C47 C46 -175.6(9) . . . . ?
C16 C17 C18 C19 178.4(10) . . . . ?
C16 C17 C22 C21 -178.6(9) . . . . ?
C16 C17 C22 C23 0.9(11) . . . . ?
C17 C18 C19 C20 0.5(15) . . . . ?
C17 C22 C23 N10 -0.7(11) . . . . ?
C17 C22 C23 N11 176.7(9) . . . . ?
C18 C17 C22 C21 1.9(15) . . . . ?
C18 C17 C22 C23 -178.6(9) . . . . ?
C18 C19 C20 C21 1.6(16) . . . . ?
C19 C20 C21 C22 -1.9(15) . . . . ?
C20 C21 C22 C17 0.2(15) . . . . ?
C20 C21 C22 C23 -179.1(10) . . . . ?
C21 C22 C23 N10 178.6(10) . . . . ?
C21 C22 C23 N11 -3.9(17) . . . . ?
C22 C17 C18 C19 -2.2(15) . . . . ?
C23 N10 C16 N17 179.3(9) . . . . ?
C23 N10 C16 C17 0.3(10) . . . . ?
C23 N11 C24 N12 -2.2(15) . . . . ?
C23 N11 C24 C25 173.8(9) . . . . ?
C24 N11 C23 N10 2.8(15) . . . . ?
C24 N11 C23 C22 -174.1(9) . . . . ?
C24 N12 C31 N13 -179.8(9) . . . . ?
C24 N12 C31 C30 -1.1(10) . . . . ?
C24 C25 C26 C27 173.7(10) . . . . ?
C24 C25 C30 C29 -177.0(8) . . . . ?
C24 C25 C30 C31 0.9(10) . . . . ?
C25 C26 C27 C28 2.3(15) . . . . ?
C25 C30 C31 N12 0.1(10) . . . . ?
C25 C30 C31 N13 178.9(9) . . . . ?
C26 C25 C30 C29 -0.9(14) . . . . ?
C26 C25 C30 C31 177.0(9) . . . . ?
C26 C27 C28 C29 -1.2(16) . . . . ?
C27 C28 C29 C30 -1.0(14) . . . . ?
C28 C29 C30 C25 2.0(14) . . . . ?
C28 C29 C30 C31 -175.3(9) . . . . ?
C29 C30 C31 N12 177.7(9) . . . . ?
C29 C30 C31 N13 -3.5(16) . . . . ?
C30 C25 C26 C27 -1.3(14) . . . . ?
C31 N12 C24 N11 178.1(9) . . . . ?
C31 N12 C24 C25 1.7(10) . . . . ?
C31 N13 C32 N14 0.4(16) . . . . ?
C31 N13 C32 C33 174.4(9) . . . . ?
C32 N13 C31 N12 -1.4(16) . . . . ?
C32 N13 C31 C30 -179.9(9) . . . . ?
C32 N14 C39 N15 -177.4(10) . . . . ?
C32 N14 C39 C38 0.7(10) . . . . ?
C32 C33 C34 C35 179.3(10) . . . . ?
C32 C33 C38 C37 179.7(9) . . . . ?
C32 C33 C38 C39 -1.1(11) . . . . ?
C33 C34 C35 C36 1.3(15) . . . . ?
C33 C38 C39 N14 0.3(11) . . . . ?
C33 C38 C39 N15 178.5(9) . . . . ?
C34 C33 C38 C37 -2.1(15) . . . . ?
C34 C33 C38 C39 177.2(9) . . . . ?
C34 C35 C36 C37 -3.7(16) . . . . ?
C35 C36 C37 C38 3.0(15) . . . . ?
C36 C37 C38 C33 -0.2(14) . . . . ?
C36 C37 C38 C39 -179.2(10) . . . . ?
C37 C38 C39 N14 179.4(10) . . . . ?
C37 C38 C39 N15 -2.4(17) . . . . ?
C38 C33 C34 C35 1.5(14) . . . . ?
C39 N14 C32 N13 173.3(9) . . . . ?
C39 N14 C32 C33 -1.4(11) . . . . ?
C39 N15 C40 N16 -5.9(15) . . . . ?
C39 N15 C40 C41 173.5(9) . . . . ?
C40 N15 C39 N14 4.4(15) . . . . ?
C40 N15 C39 C38 -173.4(9) . . . . ?
C40 N16 C47 N17 -174.4(9) . . . . ?
C40 N16 C47 C46 5.3(10) . . . . ?
C40 C41 C42 C43 -179.2(10) . . . . ?
C40 C41 C46 C45 178.6(9) . . . . ?
C40 C41 C46 C47 0.3(10) . . . . ?
C41 C42 C43 C44 -0.4(15) . . . . ?
C41 C46 C47 N16 -3.5(11) . . . . ?
C41 C46 C47 N17 176.2(9) . . . . ?
C42 C41 C46 C45 -1.9(15) . . . . ?
C42 C41 C46 C47 179.8(9) . . . . ?
C42 C43 C44 C45 -0.2(16) . . . . ?
C43 C44 C45 C46 -0.1(16) . . . . ?
C44 C45 C46 C41 1.1(14) . . . . ?
C44 C45 C46 C47 179.1(10) . . . . ?
C45 C46 C47 N16 178.3(10) . . . . ?
C45 C46 C47 N17 -2.0(16) . . . . ?
C46 C41 C42 C43 1.5(14) . . . . ?
C47 N16 C40 N15 174.3(9) . . . . ?
C47 N16 C40 C41 -5.1(10) . . . . ?
C47 N17 C16 N10 -0.4(15) . . . . ?
C47 N17 C16 C17 178.5(9) . . . . ?
C1S C2S C3S C4S -1.7(17) . . . . ?
C2S C1S C6S C5S -4.2(17) . . . . ?
C2S C3S C4S C5S 0.9(16) . . . . ?
C3S C4S C5S C6S -1.7(16) . . . . ?
C4S C5S C6S C1S 3.5(17) . . . . ?
C6S C1S C2S C3S 3.4(17) . . . . ?

loop_
_smtbx_masks_void_nr
_smtbx_masks_void_average_x
_smtbx_masks_void_average_y
_smtbx_masks_void_average_z
_smtbx_masks_void_volume
_smtbx_masks_void_count_electrons
_smtbx_masks_void_content
1 0.000 0.000 0.000 56.7 20.1 '2 H2O'
2 0.259 0.348 -0.022 25.7 6.9 '0.7 H2O'
3 0.500 0.000 0.000 21.4 9.6 '1 H2O'
4 0.741 0.652 0.022 25.7 6.9 '0.7 H2O'
